data_4001414
loop_
_publ_author_name
'Wang, Xin-Yi'
'Sevov, Slavi C.'

_publ_section_title
;
 Hydrogen-Bonded Host Frameworks of Cationic Metal Complexes and Anionic
 Disulfonate Linkers:&#x00A0; Effects of the Guest Molecules and the
 Charge of the Metal Complex
;
_journal_issue 20
_journal_name_full 'Chemistry of Materials'
_journal_page_first 4906
_journal_paper_doi 10.1021/cm071480x
_journal_volume 19
_journal_year 2007
_chemical_formula_sum 'C38 H80 Co2 N12 O24 S2'
_chemical_formula_weight 1271.12
_chemical_name_common CoEnOx-BPDS-dmapy
_chemical_name_systematic
; 
 ? 
;
_space_group_IT_number 15
_symmetry_cell_setting monoclinic
_symmetry_space_group_name_Hall '-C 2yc'
_symmetry_space_group_name_H-M 'C 1 2/c 1'
_atom_sites_solution_hydrogens geom
_atom_sites_solution_primary direct
_atom_sites_solution_secondary difmap
_audit_creation_method SHELXL-97
_cell_angle_alpha 90.00
_cell_angle_beta 110.180(10)
_cell_angle_gamma 90.00
_cell_formula_units_Z 4
_cell_length_a 38.284(7)
_cell_length_b 10.1952(18)
_cell_length_c 15.276(3)
_cell_measurement_temperature 100(2)
_cell_volume 5596.4(18)
_computing_cell_refinement 'Bruker SMART'
_computing_data_collection 'Bruker SMART'
_computing_data_reduction 'Bruker SHELXTL-V5.1'
_computing_molecular_graphics Diomand
_computing_publication_material 'SHELXL-97 (Sheldrick, 1997)'
_computing_structure_refinement 'SHELXL-97 (Sheldrick, 1997)'
_computing_structure_solution 'SHELXS-97 (Sheldrick, 1990)'
_diffrn_ambient_temperature 100(2)
_diffrn_measured_fraction_theta_full 0.968
_diffrn_measured_fraction_theta_max 0.968
_diffrn_measurement_device_type 'CCD area detector'
_diffrn_measurement_method 'phi and omega scans'
_diffrn_radiation_monochromator graphite
_diffrn_radiation_source 'fine-focus sealed tube'
_diffrn_radiation_type MoK\a
_diffrn_radiation_wavelength 0.71073
_diffrn_reflns_av_R_equivalents 0.0623
_diffrn_reflns_av_sigmaI/netI 0.0346
_diffrn_reflns_limit_h_max 45
_diffrn_reflns_limit_h_min -49
_diffrn_reflns_limit_k_max 13
_diffrn_reflns_limit_k_min -13
_diffrn_reflns_limit_l_max 19
_diffrn_reflns_limit_l_min -19
_diffrn_reflns_number 51550
_diffrn_reflns_theta_full 27.50
_diffrn_reflns_theta_max 27.50
_diffrn_reflns_theta_min 1.13
_exptl_absorpt_coefficient_mu 0.757
_exptl_absorpt_correction_T_max 0.8393
_exptl_absorpt_correction_T_min 0.7517
_exptl_absorpt_correction_type multi-scan
_exptl_absorpt_process_details 'Blessing, R.H. (1995) Acta Cryst. A51, 33-38'
_exptl_crystal_colour red
_exptl_crystal_density_diffrn 1.509
_exptl_crystal_density_meas ?
_exptl_crystal_density_method 'not measured'
_exptl_crystal_description Colomn
_exptl_crystal_F_000 2680
_exptl_crystal_size_max 0.40
_exptl_crystal_size_mid 0.36
_exptl_crystal_size_min 0.24
_refine_diff_density_max 0.880
_refine_diff_density_min -0.815
_refine_diff_density_rms 0.204
_refine_ls_extinction_method none
_refine_ls_goodness_of_fit_ref 1.294
_refine_ls_hydrogen_treatment constr
_refine_ls_matrix_type full
_refine_ls_number_parameters 352
_refine_ls_number_reflns 6228
_refine_ls_number_restraints 0
_refine_ls_restrained_S_all 1.294
_refine_ls_R_factor_all 0.0804
_refine_ls_R_factor_gt 0.0730
_refine_ls_shift/su_max 0.000
_refine_ls_shift/su_mean 0.000
_refine_ls_structure_factor_coef Fsqd
_refine_ls_weighting_details 'calc w=1/[\s^2^(Fo^2^)+(0.0548P)^2^+71.6308P] where P=(Fo^2^+2Fc^2^)/3'
_refine_ls_weighting_scheme calc
_refine_ls_wR_factor_gt 0.1889
_refine_ls_wR_factor_ref 0.1984
_reflns_number_gt 5649
_reflns_number_total 6228
_reflns_threshold_expression >2sigma(I)
_cod_data_source_file cm071480x-file002.cif
_cod_data_source_block CoEnOx-BPDS-dmapy
_cod_depositor_comments
;
The following automatic conversions were performed:

'_refine_ls_hydrogen_treatment' value 'Constr' changed to 'constr'
according to /home/saulius/struct/CIF-dictionaries/cif_core.dic
dictionary named 'cif_core.dic' version 2.4.1 from 2010-06-29.

Automatic conversion script
Id: cif_fix_values 1715 2011-07-08 13:25:40Z adriana 

The following automatic conversions were performed:

'_exptl_crystal_density_meas' value 'not measured' was changed to '?'
- the value is perceived as not measured.

Automatic conversion script
Id: cif_fix_values 3008 2015-01-20 13:52:24Z robertas 
;
_cod_original_cell_volume 5596.3(17)
_cod_original_sg_symbol_H-M C2/c
_cod_database_code 4001414

loop_
_symmetry_equiv_pos_as_xyz
'x, y, z'
'-x, y, -z+1/2'
'x+1/2, y+1/2, z'
'-x+1/2, y+1/2, -z+1/2'
'-x, -y, -z'
'x, -y, z-1/2'
'-x+1/2, -y+1/2, -z'
'x+1/2, -y+1/2, z-1/2'

loop_
_atom_site_label
_atom_site_type_symbol
_atom_site_fract_x
_atom_site_fract_y
_atom_site_fract_z
_atom_site_U_iso_or_equiv
_atom_site_adp_type
_atom_site_occupancy
_atom_site_symmetry_multiplicity
_atom_site_calc_flag
_atom_site_refinement_flags
Co1 Co 0.231281(16) 0.99919(6) 0.42924(4) 0.00824(16) Uani 1 1 d .
S1 S 0.10613(3) 0.57808(14) 0.10180(8) 0.0176(3) Uani 1 1 d .
C1 C 0.07073(13) 0.5615(5) 0.1513(3) 0.0146(9) Uani 1 1 d .
C2 C 0.03412(14) 0.5907(6) 0.0964(3) 0.0186(10) Uani 1 1 d .
H2A H 0.0282 0.6162 0.0331 0.022 Uiso 1 1 calc R
C3 C 0.07932(14) 0.5228(5) 0.2430(3) 0.0174(10) Uani 1 1 d .
H3A H 0.1042 0.5013 0.2796 0.021 Uiso 1 1 calc R
C4 C 0.00649(13) 0.5822(5) 0.1352(3) 0.0173(10) Uani 1 1 d .
H4A H -0.0185 0.6014 0.0980 0.021 Uiso 1 1 calc R
C5 C 0.05134(14) 0.5157(5) 0.2815(3) 0.0181(10) Uani 1 1 d .
H5A H 0.0573 0.4898 0.3447 0.022 Uiso 1 1 calc R
C6 C 0.01478(13) 0.5457(5) 0.2287(3) 0.0157(10) Uani 1 1 d .
C7 C 0.17589(14) 0.9325(5) 0.2592(3) 0.0171(10) Uani 1 1 d .
H7A H 0.1620 0.8595 0.2196 0.021 Uiso 1 1 calc R
H7B H 0.1788 1.0037 0.2182 0.021 Uiso 1 1 calc R
C8 C 0.15548(13) 0.9817(5) 0.3210(3) 0.0170(10) Uani 1 1 d .
H8A H 0.1323 1.0272 0.2835 0.020 Uiso 1 1 calc R
H8B H 0.1490 0.9080 0.3547 0.020 Uiso 1 1 calc R
C9 C 0.28832(13) 1.1139(5) 0.3737(3) 0.0146(9) Uani 1 1 d .
H9A H 0.3006 1.1996 0.3748 0.018 Uiso 1 1 calc R
H9B H 0.2901 1.0623 0.3205 0.018 Uiso 1 1 calc R
C10 C 0.30691(13) 1.0414(5) 0.4638(3) 0.0143(9) Uani 1 1 d .
H10A H 0.3315 1.0077 0.4663 0.017 Uiso 1 1 calc R
H10B H 0.3105 1.1002 0.5177 0.017 Uiso 1 1 calc R
C11 C 0.24374(12) 1.0378(4) 0.6123(3) 0.0101(8) Uani 1 1 d .
C12 C 0.22698(13) 0.8994(5) 0.5891(3) 0.0108(8) Uani 1 1 d .
C13 C -0.05561(16) -0.0149(6) 0.3839(4) 0.0263(12) Uani 1 1 d .
H13A H -0.0712 -0.0865 0.3863 0.032 Uiso 1 1 calc R
C14 C -0.0450(2) 0.2041(7) 0.3849(4) 0.0381(16) Uani 1 1 d .
H14A H -0.0531 0.2916 0.3879 0.046 Uiso 1 1 calc R
C15 C -0.02147(16) -0.0424(6) 0.3773(4) 0.0243(11) Uani 1 1 d .
H15A H -0.0142 -0.1310 0.3746 0.029 Uiso 1 1 calc R
C16 C -0.01064(18) 0.1875(6) 0.3785(4) 0.0318(13) Uani 1 1 d .
H16A H 0.0042 0.2614 0.3767 0.038 Uiso 1 1 calc R
C17 C 0.00264(15) 0.0600(6) 0.3746(3) 0.0221(11) Uani 1 1 d .
C18 C 0.05007(19) -0.0960(8) 0.3676(4) 0.0400(17) Uani 1 1 d .
H18A H 0.0304 -0.1582 0.3665 0.060 Uiso 1 1 calc R
H18B H 0.0719 -0.1110 0.4236 0.060 Uiso 1 1 calc R
H18C H 0.0569 -0.1087 0.3120 0.060 Uiso 1 1 calc R
C19 C 0.06170(19) 0.1431(9) 0.3694(5) 0.0462(19) Uani 1 1 d .
H19A H 0.0493 0.2270 0.3700 0.069 Uiso 1 1 calc R
H19B H 0.0687 0.1380 0.3136 0.069 Uiso 1 1 calc R
H19C H 0.0841 0.1365 0.4252 0.069 Uiso 1 1 calc R
O1 O 0.11029(10) 0.7181(4) 0.0903(3) 0.0262(9) Uani 1 1 d .
O2 O 0.09310(11) 0.5071(5) 0.0141(3) 0.0326(10) Uani 1 1 d .
O3 O 0.13967(9) 0.5207(4) 0.1702(2) 0.0185(7) Uani 1 1 d .
O4 O 0.24624(9) 1.1014(3) 0.5423(2) 0.0103(6) Uani 1 1 d .
O5 O 0.21768(9) 0.8692(3) 0.5019(2) 0.0117(6) Uani 1 1 d .
O6 O 0.25366(9) 1.0804(3) 0.6927(2) 0.0129(7) Uani 1 1 d .
O7 O 0.22401(9) 0.8268(3) 0.6501(2) 0.0136(7) Uani 1 1 d .
O1W O 0.17662(10) 0.6433(4) 0.3428(2) 0.0172(7) Uani 1 1 d .
O2W O 0.15362(11) 0.9017(4) 0.0351(2) 0.0246(8) Uani 1 1 d .
O3W O 0.17424(10) 0.2932(4) 0.2522(2) 0.0208(8) Uani 1 1 d .
O4W O -0.13411(11) 0.1432(4) 0.4162(3) 0.0248(8) Uani 1 1 d .
O5W O 0.12719(11) 0.3082(4) 0.9348(2) 0.0240(8) Uani 1 1 d .
N1 N 0.18134(11) 1.0745(4) 0.3879(3) 0.0121(8) Uani 1 1 d .
H1A H 0.1738 1.0878 0.4383 0.015 Uiso 1 1 calc R
H1B H 0.1813 1.1540 0.3594 0.015 Uiso 1 1 calc R
N2 N 0.21311(11) 0.8862(4) 0.3219(2) 0.0123(8) Uani 1 1 d .
H2B H 0.2296 0.8864 0.2900 0.015 Uiso 1 1 calc R
H2C H 0.2112 0.8016 0.3409 0.015 Uiso 1 1 calc R
N3 N 0.24838(11) 1.1337(4) 0.3638(3) 0.0111(7) Uani 1 1 d .
H3B H 0.2339 1.1322 0.3016 0.013 Uiso 1 1 calc R
H3C H 0.2457 1.2147 0.3872 0.013 Uiso 1 1 calc R
N4 N 0.28183(11) 0.9316(4) 0.4653(3) 0.0130(8) Uani 1 1 d .
H4B H 0.2888 0.8960 0.5242 0.016 Uiso 1 1 calc R
H4C H 0.2831 0.8670 0.4245 0.016 Uiso 1 1 calc R
N5 N -0.06836(14) 0.1075(6) 0.3872(3) 0.0309(11) Uani 1 1 d .
N6 N 0.03673(14) 0.0368(6) 0.3687(3) 0.0330(12) Uani 1 1 d .

loop_
_atom_site_aniso_label
_atom_site_aniso_U_11
_atom_site_aniso_U_22
_atom_site_aniso_U_33
_atom_site_aniso_U_23
_atom_site_aniso_U_13
_atom_site_aniso_U_12
Co1 0.0103(3) 0.0112(3) 0.0046(3) 0.0002(2) 0.0044(2) 0.0002(2)
S1 0.0107(5) 0.0354(7) 0.0085(5) -0.0007(5) 0.0056(4) 0.0024(5)
C1 0.012(2) 0.022(2) 0.011(2) -0.0033(18) 0.0059(18) 0.0012(18)
C2 0.015(2) 0.033(3) 0.011(2) 0.0026(19) 0.0079(19) 0.001(2)
C3 0.013(2) 0.028(3) 0.011(2) -0.0022(19) 0.0044(18) 0.0040(19)
C4 0.010(2) 0.030(3) 0.012(2) 0.0010(19) 0.0043(18) 0.0008(19)
C5 0.016(2) 0.027(3) 0.011(2) -0.0015(19) 0.0043(18) -0.001(2)
C6 0.012(2) 0.029(3) 0.009(2) -0.0007(18) 0.0079(18) -0.0021(19)
C7 0.015(2) 0.027(3) 0.0056(19) 0.0001(18) -0.0009(18) 0.0014(19)
C8 0.012(2) 0.024(3) 0.013(2) 0.0015(18) 0.0021(18) -0.0012(19)
C9 0.010(2) 0.024(3) 0.012(2) 0.0008(18) 0.0062(18) 0.0007(18)
C10 0.012(2) 0.019(2) 0.012(2) 0.0012(18) 0.0041(17) -0.0008(18)
C11 0.011(2) 0.012(2) 0.0083(19) -0.0007(16) 0.0050(16) 0.0026(16)
C12 0.012(2) 0.013(2) 0.0100(19) 0.0006(16) 0.0070(17) 0.0038(17)
C13 0.028(3) 0.034(3) 0.017(2) 0.001(2) 0.008(2) 0.000(2)
C14 0.045(4) 0.032(3) 0.027(3) -0.007(3) -0.001(3) 0.016(3)
C15 0.031(3) 0.026(3) 0.018(2) 0.001(2) 0.011(2) 0.004(2)
C16 0.039(4) 0.027(3) 0.020(3) 0.002(2) -0.003(2) 0.001(3)
C17 0.021(3) 0.032(3) 0.011(2) 0.002(2) 0.002(2) 0.004(2)
C18 0.035(4) 0.059(5) 0.029(3) 0.007(3) 0.014(3) 0.026(3)
C19 0.030(3) 0.077(6) 0.028(3) -0.002(3) 0.006(3) -0.013(3)
O1 0.0204(19) 0.034(2) 0.029(2) 0.0112(17) 0.0145(17) 0.0007(16)
O2 0.019(2) 0.066(3) 0.0131(17) -0.0155(18) 0.0067(15) 0.0064(19)
O3 0.0130(17) 0.029(2) 0.0136(16) -0.0009(14) 0.0045(14) 0.0050(14)
O4 0.0153(16) 0.0111(15) 0.0067(13) 0.0009(11) 0.0068(12) -0.0009(12)
O5 0.0140(16) 0.0165(16) 0.0056(13) -0.0015(12) 0.0048(12) -0.0021(12)
O6 0.0191(17) 0.0137(16) 0.0071(14) -0.0012(12) 0.0063(13) -0.0007(13)
O7 0.0181(17) 0.0162(16) 0.0082(14) 0.0026(12) 0.0068(13) 0.0002(13)
O1W 0.0161(17) 0.0229(19) 0.0117(15) 0.0011(13) 0.0036(13) 0.0001(14)
O2W 0.026(2) 0.039(2) 0.0141(16) -0.0010(16) 0.0134(15) -0.0058(17)
O3W 0.0194(18) 0.0223(19) 0.0220(17) 0.0031(15) 0.0087(15) 0.0005(14)
O4W 0.025(2) 0.027(2) 0.0199(18) -0.0051(15) 0.0044(16) 0.0035(16)
O5W 0.024(2) 0.032(2) 0.0182(17) 0.0031(15) 0.0100(15) -0.0004(16)
N1 0.0132(19) 0.016(2) 0.0089(16) 0.0022(14) 0.0066(15) 0.0014(15)
N2 0.0141(19) 0.017(2) 0.0065(16) -0.0006(14) 0.0043(15) -0.0003(15)
N3 0.0128(18) 0.0142(19) 0.0087(16) -0.0008(14) 0.0068(14) -0.0006(14)
N4 0.0146(19) 0.017(2) 0.0082(16) 0.0019(14) 0.0050(15) 0.0014(15)
N5 0.029(3) 0.043(3) 0.020(2) -0.004(2) 0.007(2) 0.006(2)
N6 0.022(3) 0.053(3) 0.025(2) 0.003(2) 0.009(2) 0.005(2)

loop_
_atom_type_symbol
_atom_type_description
_atom_type_scat_dispersion_real
_atom_type_scat_dispersion_imag
_atom_type_scat_source
C C 0.0033 0.0016 'International Tables Vol C Tables 4.2.6.8 and 6.1.1.4'
H H 0.0000 0.0000 'International Tables Vol C Tables 4.2.6.8 and 6.1.1.4'
N N 0.0061 0.0033 'International Tables Vol C Tables 4.2.6.8 and 6.1.1.4'
O O 0.0106 0.0060 'International Tables Vol C Tables 4.2.6.8 and 6.1.1.4'
S S 0.1246 0.1234 'International Tables Vol C Tables 4.2.6.8 and 6.1.1.4'
Co Co 0.3494 0.9721 'International Tables Vol C Tables 4.2.6.8 and 6.1.1.4'

loop_
_geom_angle_atom_site_label_1
_geom_angle_atom_site_label_2
_geom_angle_atom_site_label_3
_geom_angle
_geom_angle_site_symmetry_3
O5 Co1 N2 89.38(15) .
O5 Co1 O4 84.87(13) .
N2 Co1 O4 173.89(15) .
O5 Co1 N3 175.64(15) .
N2 Co1 N3 94.09(16) .
O4 Co1 N3 91.75(15) .
O5 Co1 N4 91.91(15) .
N2 Co1 N4 93.50(17) .
O4 Co1 N4 88.78(15) .
N3 Co1 N4 85.25(16) .
O5 Co1 N1 91.59(15) .
N2 Co1 N1 86.23(17) .
O4 Co1 N1 91.84(15) .
N3 Co1 N1 91.28(16) .
N4 Co1 N1 176.49(16) .
O2 S1 O1 113.3(3) .
O2 S1 O3 113.3(2) .
O1 S1 O3 111.8(2) .
O2 S1 C1 106.0(2) .
O1 S1 C1 106.1(2) .
O3 S1 C1 105.5(2) .
C3 C1 C2 120.6(4) .
C3 C1 S1 120.7(4) .
C2 C1 S1 118.7(3) .
C4 C2 C1 119.1(4) .
C1 C3 C5 119.7(5) .
C2 C4 C6 121.1(5) .
C6 C5 C3 120.9(4) .
C5 C6 C4 118.6(4) .
C5 C6 C6 120.9(5) 2
C4 C6 C6 120.4(5) 2
N2 C7 C8 106.9(4) .
N1 C8 C7 106.1(4) .
N3 C9 C10 107.6(4) .
N4 C10 C9 106.3(4) .
O6 C11 O4 124.5(4) .
O6 C11 C12 120.8(4) .
O4 C11 C12 114.6(4) .
O7 C12 O5 125.1(4) .
O7 C12 C11 121.2(4) .
O5 C12 C11 113.6(4) .
N5 C13 C15 123.9(6) .
N5 C14 C16 125.5(6) .
C13 C15 C17 120.1(6) .
C14 C16 C17 119.4(6) .
N6 C17 C15 121.9(6) .
N6 C17 C16 122.2(6) .
C15 C17 C16 115.9(5) .
C11 O4 Co1 112.9(3) .
C12 O5 Co1 113.6(3) .
C8 N1 Co1 108.5(3) .
C7 N2 Co1 109.9(3) .
C9 N3 Co1 111.5(3) .
C10 N4 Co1 108.3(3) .
C14 N5 C13 115.3(5) .
C17 N6 C19 121.2(6) .
C17 N6 C18 120.8(6) .
C19 N6 C18 117.8(6) .

loop_
_geom_bond_atom_site_label_1
_geom_bond_atom_site_label_2
_geom_bond_distance
_geom_bond_site_symmetry_2
Co1 O5 1.913(3) .
Co1 N2 1.927(4) .
Co1 O4 1.927(3) .
Co1 N3 1.939(4) .
Co1 N4 1.946(4) .
Co1 N1 1.952(4) .
S1 O2 1.451(4) .
S1 O1 1.454(4) .
S1 O3 1.469(4) .
S1 C1 1.773(5) .
C1 C3 1.382(6) .
C1 C2 1.395(7) .
C2 C4 1.383(6) .
C3 C5 1.390(7) .
C4 C6 1.402(6) .
C5 C6 1.387(7) .
C6 C6 1.487(8) 2
C7 N2 1.493(6) .
C7 C8 1.504(7) .
C8 N1 1.491(6) .
C9 N3 1.498(6) .
C9 C10 1.507(6) .
C10 N4 1.481(6) .
C11 O6 1.233(5) .
C11 O4 1.281(5) .
C11 C12 1.540(6) .
C12 O7 1.227(5) .
C12 O5 1.291(5) .
C13 N5 1.348(8) .
C13 C15 1.374(8) .
C14 N5 1.339(9) .
C14 C16 1.363(10) .
C15 C17 1.404(8) .
C16 C17 1.404(8) .
C17 N6 1.360(7) .
C18 N6 1.450(9) .
C19 N6 1.442(9) .
